data_4125067
loop_
_publ_author_name
'Wang, Tongdao'
'Kehr, Gerald'
'Liu, Lei'
'Grimme, Stefan'
'Daniliuc, Constantin G.'
'Erker, Gerhard'

_publ_section_title
;
 Selective Oxidation of an Active Intramolecular Amine/Borane Frustrated
 Lewis Pair with Dioxygen.
;
_journal_issue 13
_journal_name_full 'Journal of the American Chemical Society'
_journal_page_first 4302
_journal_page_last 4305
_journal_paper_doi 10.1021/jacs.6b00325
_journal_volume 138
_journal_year 2016
_chemical_formula_sum 'C24 H26 B F10 N'
_chemical_formula_weight 529.27
_chemical_name_systematic
; 
 ? 
;
_space_group_IT_number 15
_symmetry_cell_setting monoclinic
_symmetry_space_group_name_Hall '-C 2yc'
_symmetry_space_group_name_H-M 'C 1 2/c 1'
_atom_sites_solution_hydrogens geom
_atom_sites_solution_primary direct
_atom_sites_solution_secondary difmap
_audit_creation_method SHELXL-97
_cell_angle_alpha 90.00
_cell_angle_beta 121.688(1)
_cell_angle_gamma 90.00
_cell_formula_units_Z 8
_cell_length_a 36.0335(7)
_cell_length_b 8.0228(2)
_cell_length_c 19.5293(5)
_cell_measurement_reflns_used 5556
_cell_measurement_temperature 223(2)
_cell_measurement_theta_max 28.28
_cell_measurement_theta_min 4.08
_cell_volume 4804.1(2)
_computing_cell_refinement 'Collect (Nonius B.V., 1998)'
_computing_data_collection 'Collect (Nonius B.V., 1998)'
_computing_data_reduction 'Denzo-SMN (Otwinowski & Minor, 1997)'
_computing_molecular_graphics 'XP (BrukerAXS, 2000)'
_computing_publication_material 'SHELXL-97 (Sheldrick, 1997)'
_computing_structure_refinement 'SHELXL-97 (Sheldrick, 1997)'
_computing_structure_solution 'SHELXS-97 (Sheldrick, 1990)'
_diffrn_ambient_temperature 223(2)
_diffrn_measured_fraction_theta_full 0.990
_diffrn_measured_fraction_theta_max 0.990
_diffrn_measurement_device_type 'Nonius KappaCCD APEXII'
_diffrn_measurement_method '\w and \f scans'
_diffrn_radiation_monochromator 'Montel mirror'
_diffrn_radiation_source 'rotating anode Nonius FR591'
_diffrn_radiation_type MoK\a
_diffrn_radiation_wavelength 0.71073
_diffrn_reflns_av_R_equivalents 0.044
_diffrn_reflns_av_sigmaI/netI 0.0290
_diffrn_reflns_limit_h_max 42
_diffrn_reflns_limit_h_min 0
_diffrn_reflns_limit_k_max 9
_diffrn_reflns_limit_k_min 0
_diffrn_reflns_limit_l_max 19
_diffrn_reflns_limit_l_min -23
_diffrn_reflns_number 16139
_diffrn_reflns_theta_full 25.00
_diffrn_reflns_theta_max 25.00
_diffrn_reflns_theta_min 4.17
_exptl_absorpt_coefficient_mu 0.139
_exptl_absorpt_correction_T_max 0.9863
_exptl_absorpt_correction_T_min 0.9688
_exptl_absorpt_correction_type multi-scan
_exptl_absorpt_process_details 'Denzo (Otwinowski, Borek, Majewski & Minor, 2003)'
_exptl_crystal_colour colourless
_exptl_crystal_density_diffrn 1.464
_exptl_crystal_density_method 'not measured'
_exptl_crystal_description prism
_exptl_crystal_F_000 2176
_exptl_crystal_size_max 0.23
_exptl_crystal_size_mid 0.10
_exptl_crystal_size_min 0.10
_refine_diff_density_max 0.204
_refine_diff_density_min -0.191
_refine_diff_density_rms 0.043
_refine_ls_extinction_method none
_refine_ls_goodness_of_fit_ref 1.098
_refine_ls_hydrogen_treatment mixed
_refine_ls_matrix_type full
_refine_ls_number_parameters 337
_refine_ls_number_reflns 4193
_refine_ls_number_restraints 0
_refine_ls_restrained_S_all 1.098
_refine_ls_R_factor_all 0.0730
_refine_ls_R_factor_gt 0.0535
_refine_ls_shift/su_max 0.000
_refine_ls_shift/su_mean 0.000
_refine_ls_structure_factor_coef Fsqd
_refine_ls_weighting_details 'calc w=1/[\s^2^(Fo^2^)+(0.0127P)^2^+11.3910P] where P=(Fo^2^+2Fc^2^)/3'
_refine_ls_weighting_scheme calc
_refine_ls_wR_factor_gt 0.0990
_refine_ls_wR_factor_ref 0.1125
_reflns_number_gt 3322
_reflns_number_total 4193
_reflns_threshold_expression >2sigma(I)
_cod_data_source_file ja6b00325_si_002.cif
_cod_data_source_block erk8110
_cod_original_sg_symbol_H-M C2/c
_cod_database_code 4125067

loop_
_symmetry_equiv_pos_as_xyz
'x, y, z'
'-x, y, -z+1/2'
'x+1/2, y+1/2, z'
'-x+1/2, y+1/2, -z+1/2'
'-x, -y, -z'
'x, -y, z-1/2'
'-x+1/2, -y+1/2, -z'
'x+1/2, -y+1/2, z-1/2'

loop_
_atom_site_label
_atom_site_type_symbol
_atom_site_fract_x
_atom_site_fract_y
_atom_site_fract_z
_atom_site_U_iso_or_equiv
_atom_site_adp_type
_atom_site_occupancy
_atom_site_symmetry_multiplicity
_atom_site_calc_flag
_atom_site_refinement_flags
N1 N 0.13524(7) 1.0471(3) 0.33862(12) 0.0369(5) Uani 1 1 d .
H2 H 0.1318(8) 0.947(3) 0.3154(16) 0.041(7) Uiso 1 1 d .
B1 B 0.13082(9) 0.7697(4) 0.20797(17) 0.0356(6) Uani 1 1 d .
H1C H 0.1342(6) 0.761(2) 0.2740(11) 0.015(5) Uiso 1 1 d .
C1 C 0.14038(9) 1.1716(3) 0.28533(15) 0.0403(6) Uani 1 1 d .
H1A H 0.1710 1.2059 0.3128 0.048 Uiso 1 1 calc R
H1B H 0.1231 1.2708 0.2793 0.048 Uiso 1 1 calc R
C2 C 0.12677(9) 1.1081(3) 0.20163(15) 0.0392(6) Uani 1 1 d .
H2A H 0.1323 1.1967 0.1736 0.047 Uiso 1 1 calc R
H2B H 0.0952 1.0884 0.1717 0.047 Uiso 1 1 calc R
C3 C 0.14910(8) 0.9489(3) 0.19787(15) 0.0373(6) Uani 1 1 d .
H3A H 0.1801 0.9563 0.2399 0.045 Uiso 1 1 calc R
H3B H 0.1473 0.9479 0.1460 0.045 Uiso 1 1 calc R
C11 C 0.09149(9) 1.0654(4) 0.33589(17) 0.0503(7) Uani 1 1 d .
C12 C 0.08891(10) 0.9213(5) 0.3838(2) 0.0648(9) Uani 1 1 d .
H12A H 0.0623 0.9332 0.3854 0.078 Uiso 1 1 calc R
H12B H 0.0867 0.8168 0.3559 0.078 Uiso 1 1 calc R
C13 C 0.12775(11) 0.9104(5) 0.46937(19) 0.0644(9) Uani 1 1 d .
H13A H 0.1242 0.8157 0.4971 0.077 Uiso 1 1 calc R
H13B H 0.1298 1.0123 0.4989 0.077 Uiso 1 1 calc R
C14 C 0.16888(10) 0.8885(4) 0.46700(18) 0.0536(8) Uani 1 1 d .
H14A H 0.1670 0.7823 0.4406 0.064 Uiso 1 1 calc R
H14B H 0.1939 0.8817 0.5224 0.064 Uiso 1 1 calc R
C15 C 0.17730(8) 1.0272(3) 0.42342(15) 0.0416(6) Uani 1 1 d .
C16 C 0.21403(8) 0.9691(4) 0.41195(16) 0.0477(7) Uani 1 1 d .
H16A H 0.2391 0.9371 0.4636 0.072 Uiso 1 1 calc R
H16B H 0.2222 1.0592 0.3892 0.072 Uiso 1 1 calc R
H16C H 0.2042 0.8743 0.3758 0.072 Uiso 1 1 calc R
C17 C 0.19001(10) 1.1906(4) 0.47000(17) 0.0561(8) Uani 1 1 d .
H17A H 0.1709 1.2112 0.4901 0.084 Uiso 1 1 calc R
H17B H 0.1873 1.2811 0.4347 0.084 Uiso 1 1 calc R
H17C H 0.2199 1.1837 0.5149 0.084 Uiso 1 1 calc R
C18 C 0.08707(11) 1.2329(5) 0.36786(19) 0.0680(10) Uani 1 1 d .
H18A H 0.0568 1.2507 0.3513 0.102 Uiso 1 1 calc R
H18B H 0.0965 1.3214 0.3465 0.102 Uiso 1 1 calc R
H18C H 0.1051 1.2332 0.4261 0.102 Uiso 1 1 calc R
C19 C 0.05462(9) 1.0504(5) 0.24732(18) 0.0701(10) Uani 1 1 d .
H19A H 0.0269 1.0393 0.2440 0.105 Uiso 1 1 calc R
H19B H 0.0595 0.9530 0.2237 0.105 Uiso 1 1 calc R
H19C H 0.0541 1.1493 0.2183 0.105 Uiso 1 1 calc R
C21 C 0.16006(8) 0.6191(3) 0.20225(14) 0.0340(6) Uani 1 1 d .
F22 F 0.13041(5) 0.6715(2) 0.06381(9) 0.0514(4) Uani 1 1 d .
C22 C 0.15858(8) 0.5862(3) 0.13121(15) 0.0369(6) Uani 1 1 d .
F23 F 0.18130(6) 0.4495(2) 0.05189(10) 0.0588(5) Uani 1 1 d .
C23 C 0.18422(9) 0.4710(3) 0.12329(16) 0.0411(6) Uani 1 1 d .
F24 F 0.23825(6) 0.2635(2) 0.18144(12) 0.0665(5) Uani 1 1 d .
C24 C 0.21337(9) 0.3793(3) 0.18859(17) 0.0435(6) Uani 1 1 d .
F25 F 0.24531(5) 0.3153(2) 0.32572(10) 0.0647(5) Uani 1 1 d .
C25 C 0.21649(8) 0.4051(3) 0.26087(16) 0.0427(6) Uani 1 1 d .
F26 F 0.19611(5) 0.5425(2) 0.34018(9) 0.0519(4) Uani 1 1 d .
C26 C 0.19032(8) 0.5225(3) 0.26607(15) 0.0376(6) Uani 1 1 d .
C31 C 0.07873(8) 0.7324(3) 0.14238(15) 0.0373(6) Uani 1 1 d .
F32 F 0.07717(6) 0.5415(2) 0.23354(11) 0.0671(5) Uani 1 1 d .
C32 C 0.05586(9) 0.6225(4) 0.16177(17) 0.0478(7) Uani 1 1 d .
F33 F -0.00751(7) 0.4792(3) 0.13710(16) 0.0982(8) Uani 1 1 d .
C33 C 0.01189(11) 0.5873(4) 0.1126(2) 0.0617(9) Uani 1 1 d .
F34 F -0.05438(6) 0.6285(3) -0.00976(14) 0.0943(7) Uani 1 1 d .
C34 C -0.01147(9) 0.6620(4) 0.0391(2) 0.0627(9) Uani 1 1 d .
F35 F -0.01325(6) 0.8398(3) -0.05768(10) 0.0743(6) Uani 1 1 d .
C35 C 0.00907(9) 0.7687(4) 0.01551(18) 0.0523(7) Uani 1 1 d .
F36 F 0.06979(5) 0.9116(2) 0.03771(9) 0.0507(4) Uani 1 1 d .
C36 C 0.05290(8) 0.8018(3) 0.06669(16) 0.0413(6) Uani 1 1 d .

loop_
_atom_site_aniso_label
_atom_site_aniso_U_11
_atom_site_aniso_U_22
_atom_site_aniso_U_33
_atom_site_aniso_U_23
_atom_site_aniso_U_13
_atom_site_aniso_U_12
N1 0.0388(12) 0.0375(13) 0.0332(11) -0.0022(10) 0.0181(10) 0.0038(10)
B1 0.0385(15) 0.0373(16) 0.0294(15) 0.0006(12) 0.0167(13) 0.0044(13)
C1 0.0458(15) 0.0358(14) 0.0359(14) 0.0025(11) 0.0192(12) 0.0032(12)
C2 0.0442(14) 0.0382(14) 0.0336(13) 0.0020(11) 0.0192(12) 0.0018(12)
C3 0.0386(14) 0.0407(15) 0.0310(13) -0.0022(11) 0.0172(11) 0.0003(12)
C11 0.0425(15) 0.071(2) 0.0446(16) -0.0019(15) 0.0277(14) 0.0098(15)
C12 0.0573(19) 0.083(2) 0.074(2) -0.0016(19) 0.0475(18) 0.0002(18)
C13 0.079(2) 0.073(2) 0.062(2) 0.0146(18) 0.0514(19) 0.0116(19)
C14 0.0626(19) 0.0561(19) 0.0478(17) 0.0137(14) 0.0330(15) 0.0100(16)
C15 0.0389(14) 0.0490(16) 0.0297(13) 0.0012(12) 0.0131(11) 0.0054(12)
C16 0.0393(15) 0.0549(18) 0.0413(15) 0.0037(13) 0.0158(13) 0.0062(13)
C17 0.0629(19) 0.0580(19) 0.0387(16) -0.0094(14) 0.0207(15) -0.0039(16)
C18 0.073(2) 0.084(2) 0.0506(19) 0.0008(17) 0.0354(17) 0.034(2)
C19 0.0366(16) 0.118(3) 0.0536(19) -0.011(2) 0.0220(15) 0.0086(18)
C21 0.0339(13) 0.0327(13) 0.0331(13) -0.0007(11) 0.0161(11) -0.0022(11)
F22 0.0646(10) 0.0559(10) 0.0357(8) 0.0094(7) 0.0279(8) 0.0203(8)
C22 0.0394(14) 0.0351(14) 0.0344(13) 0.0037(11) 0.0181(12) 0.0043(11)
F23 0.0794(12) 0.0567(11) 0.0583(11) -0.0035(8) 0.0486(10) 0.0105(9)
C23 0.0463(15) 0.0406(15) 0.0420(15) -0.0043(12) 0.0271(13) 0.0000(13)
F24 0.0632(11) 0.0570(11) 0.0879(14) 0.0051(10) 0.0455(11) 0.0211(9)
C24 0.0403(14) 0.0331(14) 0.0614(18) -0.0005(13) 0.0297(14) 0.0047(12)
F25 0.0541(10) 0.0628(11) 0.0599(11) 0.0200(9) 0.0180(9) 0.0215(9)
C25 0.0333(13) 0.0380(15) 0.0462(16) 0.0077(12) 0.0136(12) 0.0020(12)
F26 0.0609(10) 0.0535(10) 0.0321(8) 0.0043(7) 0.0182(7) 0.0052(8)
C26 0.0391(14) 0.0355(14) 0.0340(14) -0.0024(11) 0.0163(12) -0.0065(12)
C31 0.0406(14) 0.0339(14) 0.0396(14) -0.0017(11) 0.0227(12) 0.0029(12)
F32 0.0731(12) 0.0619(12) 0.0720(12) 0.0223(10) 0.0420(10) -0.0015(10)
C32 0.0494(16) 0.0425(16) 0.0540(17) 0.0049(14) 0.0288(14) 0.0044(13)
F33 0.0805(15) 0.0840(16) 0.144(2) 0.0026(15) 0.0689(16) -0.0297(12)
C33 0.0556(19) 0.0487(19) 0.091(3) -0.0094(18) 0.046(2) -0.0134(16)
F34 0.0387(10) 0.0972(16) 0.1156(18) -0.0292(14) 0.0189(11) -0.0153(10)
C34 0.0369(16) 0.056(2) 0.077(2) -0.0175(18) 0.0178(16) -0.0037(15)
F35 0.0570(11) 0.0818(14) 0.0472(10) -0.0026(10) 0.0021(9) 0.0186(10)
C35 0.0447(17) 0.0502(18) 0.0470(17) -0.0074(14) 0.0137(14) 0.0078(14)
F36 0.0543(9) 0.0551(10) 0.0388(8) 0.0101(7) 0.0218(8) 0.0063(8)
C36 0.0418(14) 0.0381(15) 0.0413(15) -0.0024(12) 0.0200(13) 0.0037(12)

loop_
_atom_type_symbol
_atom_type_description
_atom_type_scat_dispersion_real
_atom_type_scat_dispersion_imag
_atom_type_scat_source
C C 0.0033 0.0016 'International Tables Vol C Tables 4.2.6.8 and 6.1.1.4'
H H 0.0000 0.0000 'International Tables Vol C Tables 4.2.6.8 and 6.1.1.4'
B B 0.0013 0.0007 'International Tables Vol C Tables 4.2.6.8 and 6.1.1.4'
N N 0.0061 0.0033 'International Tables Vol C Tables 4.2.6.8 and 6.1.1.4'
F F 0.0171 0.0103 'International Tables Vol C Tables 4.2.6.8 and 6.1.1.4'

loop_
_geom_angle_atom_site_label_1
_geom_angle_atom_site_label_2
_geom_angle_atom_site_label_3
_geom_angle
C1 N1 C11 113.5(2)
C1 N1 C15 113.2(2)
C11 N1 C15 116.64(19)
C1 N1 H2 106.0(17)
C11 N1 H2 101.4(17)
C15 N1 H2 104.2(17)
C3 B1 C21 108.9(2)
C3 B1 C31 115.5(2)
C21 B1 C31 108.8(2)
C3 B1 H1C 110.6(9)
C21 B1 H1C 108.4(9)
C31 B1 H1C 104.4(9)
N1 C1 C2 115.3(2)
N1 C1 H1A 108.5
C2 C1 H1A 108.5
N1 C1 H1B 108.5
C2 C1 H1B 108.5
H1A C1 H1B 107.5
C1 C2 C3 116.6(2)
C1 C2 H2A 108.1
C3 C2 H2A 108.1
C1 C2 H2B 108.1
C3 C2 H2B 108.1
H2A C2 H2B 107.3
C2 C3 B1 118.2(2)
C2 C3 H3A 107.8
B1 C3 H3A 107.8
C2 C3 H3B 107.8
B1 C3 H3B 107.8
H3A C3 H3B 107.1
C12 C11 C18 111.4(2)
C12 C11 C19 109.7(3)
C18 C11 C19 108.4(3)
C12 C11 N1 107.2(2)
C18 C11 N1 113.0(3)
C19 C11 N1 107.0(2)
C13 C12 C11 113.7(3)
C13 C12 H12A 108.8
C11 C12 H12A 108.8
C13 C12 H12B 108.8
C11 C12 H12B 108.8
H12A C12 H12B 107.7
C12 C13 C14 108.9(2)
C12 C13 H13A 109.9
C14 C13 H13A 109.9
C12 C13 H13B 109.9
C14 C13 H13B 109.9
H13A C13 H13B 108.3
C13 C14 C15 114.6(2)
C13 C14 H14A 108.6
C15 C14 H14A 108.6
C13 C14 H14B 108.6
C15 C14 H14B 108.6
H14A C14 H14B 107.6
C17 C15 C14 112.4(2)
C17 C15 C16 109.8(2)
C14 C15 C16 107.5(2)
C17 C15 N1 111.5(2)
C14 C15 N1 107.5(2)
C16 C15 N1 108.0(2)
C15 C16 H16A 109.5
C15 C16 H16B 109.5
H16A C16 H16B 109.5
C15 C16 H16C 109.5
H16A C16 H16C 109.5
H16B C16 H16C 109.5
C15 C17 H17A 109.5
C15 C17 H17B 109.5
H17A C17 H17B 109.5
C15 C17 H17C 109.5
H17A C17 H17C 109.5
H17B C17 H17C 109.5
C11 C18 H18A 109.5
C11 C18 H18B 109.5
H18A C18 H18B 109.5
C11 C18 H18C 109.5
H18A C18 H18C 109.5
H18B C18 H18C 109.5
C11 C19 H19A 109.5
C11 C19 H19B 109.5
H19A C19 H19B 109.5
C11 C19 H19C 109.5
H19A C19 H19C 109.5
H19B C19 H19C 109.5
C26 C21 C22 113.1(2)
C26 C21 B1 125.4(2)
C22 C21 B1 121.3(2)
F22 C22 C23 115.9(2)
F22 C22 C21 119.5(2)
C23 C22 C21 124.6(2)
F23 C23 C24 119.9(2)
F23 C23 C22 120.7(2)
C24 C23 C22 119.4(2)
F24 C24 C23 120.1(3)
F24 C24 C25 120.7(2)
C23 C24 C25 119.2(2)
F25 C25 C24 119.5(2)
F25 C25 C26 121.1(2)
C24 C25 C26 119.4(2)
F26 C26 C25 115.6(2)
F26 C26 C21 120.1(2)
C25 C26 C21 124.3(2)
C36 C31 C32 112.6(2)
C36 C31 B1 127.5(2)
C32 C31 B1 119.9(2)
F32 C32 C33 116.0(3)
F32 C32 C31 119.4(2)
C33 C32 C31 124.6(3)
F33 C33 C34 120.5(3)
F33 C33 C32 120.2(3)
C34 C33 C32 119.3(3)
F34 C34 C35 120.7(3)
F34 C34 C33 120.1(3)
C35 C34 C33 119.2(3)
F35 C35 C34 119.9(3)
F35 C35 C36 120.4(3)
C34 C35 C36 119.7(3)
F36 C36 C35 114.7(2)
F36 C36 C31 120.7(2)
C35 C36 C31 124.6(3)

loop_
_geom_bond_atom_site_label_1
_geom_bond_atom_site_label_2
_geom_bond_distance
N1 C1 1.522(3)
N1 C11 1.556(3)
N1 C15 1.558(3)
N1 H2 0.90(3)
B1 C3 1.636(4)
B1 C21 1.645(4)
B1 C31 1.651(4)
B1 H1C 1.233(19)
C1 C2 1.526(3)
C1 H1A 0.9800
C1 H1B 0.9800
C2 C3 1.531(3)
C2 H2A 0.9800
C2 H2B 0.9800
C3 H3A 0.9800
C3 H3B 0.9800
C11 C12 1.520(4)
C11 C18 1.525(4)
C11 C19 1.535(4)
C12 C13 1.517(4)
C12 H12A 0.9800
C12 H12B 0.9800
C13 C14 1.517(4)
C13 H13A 0.9800
C13 H13B 0.9800
C14 C15 1.525(4)
C14 H14A 0.9800
C14 H14B 0.9800
C15 C17 1.522(4)
C15 C16 1.527(4)
C16 H16A 0.9700
C16 H16B 0.9700
C16 H16C 0.9700
C17 H17A 0.9700
C17 H17B 0.9700
C17 H17C 0.9700
C18 H18A 0.9700
C18 H18B 0.9700
C18 H18C 0.9700
C19 H19A 0.9700
C19 H19B 0.9700
C19 H19C 0.9700
C21 C26 1.384(3)
C21 C22 1.385(3)
F22 C22 1.352(3)
C22 C23 1.372(4)
F23 C23 1.353(3)
C23 C24 1.365(4)
F24 C24 1.348(3)
C24 C25 1.371(4)
F25 C25 1.349(3)
C25 C26 1.374(4)
F26 C26 1.359(3)
C31 C36 1.384(4)
C31 C32 1.389(4)
F32 C32 1.359(3)
C32 C33 1.383(4)
F33 C33 1.350(4)
C33 C34 1.363(5)
F34 C34 1.350(3)
C34 C35 1.361(5)
F35 C35 1.345(3)
C35 C36 1.380(4)
F36 C36 1.352(3)

loop_
_geom_torsion_atom_site_label_1
_geom_torsion_atom_site_label_2
_geom_torsion_atom_site_label_3
_geom_torsion_atom_site_label_4
_geom_torsion
C11 N1 C1 C2 -95.2(3)
C15 N1 C1 C2 128.9(2)
N1 C1 C2 C3 -56.2(3)
C1 C2 C3 B1 80.9(3)
C21 B1 C3 C2 -179.7(2)
C31 B1 C3 C2 57.5(3)
C1 N1 C11 C12 173.5(2)
C15 N1 C11 C12 -52.1(3)
C1 N1 C11 C18 -63.4(3)
C15 N1 C11 C18 71.0(3)
C1 N1 C11 C19 55.9(3)
C15 N1 C11 C19 -169.7(3)
C18 C11 C12 C13 -68.5(3)
C19 C11 C12 C13 171.5(3)
N1 C11 C12 C13 55.6(3)
C11 C12 C13 C14 -59.7(4)
C12 C13 C14 C15 58.2(4)
C13 C14 C15 C17 70.2(3)
C13 C14 C15 C16 -168.8(3)
C13 C14 C15 N1 -52.8(3)
C1 N1 C15 C17 61.6(3)
C11 N1 C15 C17 -72.9(3)
C1 N1 C15 C14 -174.9(2)
C11 N1 C15 C14 50.6(3)
C1 N1 C15 C16 -59.1(3)
C11 N1 C15 C16 166.3(2)
C3 B1 C21 C26 107.8(3)
C31 B1 C21 C26 -125.5(3)
C3 B1 C21 C22 -67.0(3)
C31 B1 C21 C22 59.7(3)
C26 C21 C22 F22 180.0(2)
B1 C21 C22 F22 -4.6(4)
C26 C21 C22 C23 -0.3(4)
B1 C21 C22 C23 175.1(2)
F22 C22 C23 F23 1.2(4)
C21 C22 C23 F23 -178.5(2)
F22 C22 C23 C24 -179.7(2)
C21 C22 C23 C24 0.5(4)
F23 C23 C24 F24 -2.1(4)
C22 C23 C24 F24 178.8(2)
F23 C23 C24 C25 178.7(2)
C22 C23 C24 C25 -0.3(4)
F24 C24 C25 F25 1.1(4)
C23 C24 C25 F25 -179.8(2)
F24 C24 C25 C26 -179.2(2)
C23 C24 C25 C26 -0.1(4)
F25 C25 C26 F26 1.0(4)
C24 C25 C26 F26 -178.7(2)
F25 C25 C26 C21 -180.0(2)
C24 C25 C26 C21 0.3(4)
C22 C21 C26 F26 178.9(2)
B1 C21 C26 F26 3.6(4)
C22 C21 C26 C25 -0.1(4)
B1 C21 C26 C25 -175.4(2)
C3 B1 C31 C36 23.4(4)
C21 B1 C31 C36 -99.4(3)
C3 B1 C31 C32 -155.3(2)
C21 B1 C31 C32 81.9(3)
C36 C31 C32 F32 178.5(2)
B1 C31 C32 F32 -2.6(4)
C36 C31 C32 C33 -1.5(4)
B1 C31 C32 C33 177.4(3)
F32 C32 C33 F33 0.5(4)
C31 C32 C33 F33 -179.6(3)
F32 C32 C33 C34 -179.0(3)
C31 C32 C33 C34 0.9(5)
F33 C33 C34 F34 0.2(5)
C32 C33 C34 F34 179.7(3)
F33 C33 C34 C35 -179.1(3)
C32 C33 C34 C35 0.4(5)
F34 C34 C35 F35 -1.1(5)
C33 C34 C35 F35 178.2(3)
F34 C34 C35 C36 179.6(3)
C33 C34 C35 C36 -1.1(5)
F35 C35 C36 F36 1.7(4)
C34 C35 C36 F36 -178.9(3)
F35 C35 C36 C31 -178.8(2)
C34 C35 C36 C31 0.5(4)
C32 C31 C36 F36 -179.9(2)
B1 C31 C36 F36 1.4(4)
C32 C31 C36 C35 0.7(4)
B1 C31 C36 C35 -178.1(3)
